data_7159046
loop_
_publ_author_name
'Dutta, Lona'
'Chattopadhyay, Anwita'
'Yadav, Nisha'
'Ramasastry, S. S. V.'

_publ_section_title
;
 Phosphine-catalysed denitrative rearomatising (3 + 2) annulation of
 &#x3b1;,&#x3b2;-ynones and 3-nitroindoles.
;
_journal_issue 4
_journal_name_full 'Organic &amp; biomolecular chemistry'
_journal_page_first 738
_journal_page_last 742
_journal_paper_doi 10.1039/d2ob02180c
_journal_volume 21
_journal_year 2023
_chemical_formula_moiety 'C21 H20 N2 O3'
_chemical_formula_sum 'C21 H20 N2 O3'
_chemical_formula_weight 348.39
_chemical_name_systematic (E)-4,4-dimethyl-1-(3-nitro-1H-indol-1-yl)-1-phenylpent-1-en-3-one
_space_group_crystal_system triclinic
_space_group_IT_number 2
_space_group_name_Hall '-P 1'
_space_group_name_H-M_alt 'P -1'
_atom_sites_solution_hydrogens geom
_atom_sites_solution_primary dual
_atom_sites_solution_secondary difmap
_audit_creation_date 2022-10-20
_audit_creation_method
;
Olex2 1.5
(compiled 2022.04.07 svn.rca3783a0 for OlexSys, GUI svn.r6498)
;
_audit_update_record
;
2022-10-23 deposited with the CCDC.	2022-12-20 downloaded from the CCDC.
;
_cell_angle_alpha 73.343(7)
_cell_angle_beta 82.375(6)
_cell_angle_gamma 63.636(7)
_cell_formula_units_Z 2
_cell_length_a 9.9977(7)
_cell_length_b 10.0721(7)
_cell_length_c 10.6301(8)
_cell_measurement_reflns_used 1543
_cell_measurement_temperature 293.0(10)
_cell_measurement_theta_max 30.8920
_cell_measurement_theta_min 2.8070
_cell_volume 918.83(13)
_computing_cell_refinement 'CrysAlisPro 1.171.39.35c (Rigaku OD, 2017)'
_computing_data_collection 'CrysAlisPro 1.171.39.35c (Rigaku OD, 2017)'
_computing_data_reduction 'CrysAlisPro 1.171.39.35c (Rigaku OD, 2017)'
_computing_molecular_graphics 'Olex2 1.5 (Dolomanov et al., 2009)'
_computing_publication_material 'Olex2 1.5 (Dolomanov et al., 2009)'
_computing_structure_refinement 'SHELXH-1997  (Sheldrick, 2008)'
_computing_structure_solution 'SHELXS-97 (Sheldrick, 1990)'
_diffrn_ambient_temperature 293.0(10)
_diffrn_detector 'CCD plate'
_diffrn_measured_fraction_theta_full 0.997
_diffrn_measured_fraction_theta_max 0.843
_diffrn_measurement_details
;
List of Runs (angles in degrees, time in seconds):

  # Type    Start    End  Width  t~exp~   \w     \q     \k     \f   Frames
#--------------------------------------------------------------------------
  1  \w    -67.00  23.00   0.30   30.00    --   29.89  54.00-150.00  300
  2  \w    -52.00 -25.00   0.30   30.00    --   29.89  54.00 -60.00   90
  3  \w    -64.00 117.80   0.30   30.00    --   29.89  54.00  90.00  606
;
_diffrn_measurement_device 'two-circle diffractometer'
_diffrn_measurement_device_type 'XtaLAB Mini (ROW)'
_diffrn_measurement_method '\w scans'
_diffrn_orient_matrix_type 'CrysAlisPro convention (1999,Acta A55,543-557)'
_diffrn_orient_matrix_UB_11 -0.0473040000
_diffrn_orient_matrix_UB_12 0.0640618000
_diffrn_orient_matrix_UB_13 0.0248251000
_diffrn_orient_matrix_UB_21 -0.0530677000
_diffrn_orient_matrix_UB_22 -0.0310471000
_diffrn_orient_matrix_UB_23 0.0193543000
_diffrn_orient_matrix_UB_31 0.0348734000
_diffrn_orient_matrix_UB_32 -0.0392989000
_diffrn_orient_matrix_UB_33 0.0621302000
_diffrn_radiation_monochromator graphite
_diffrn_radiation_probe x-ray
_diffrn_radiation_type 'Mo K\a'
_diffrn_radiation_wavelength 0.71073
_diffrn_reflns_av_R_equivalents 0.0197
_diffrn_reflns_av_unetI/netI 0.0459
_diffrn_reflns_limit_h_max 14
_diffrn_reflns_limit_h_min -14
_diffrn_reflns_limit_k_max 13
_diffrn_reflns_limit_k_min -9
_diffrn_reflns_limit_l_max 15
_diffrn_reflns_limit_l_min -16
_diffrn_reflns_number 7049
_diffrn_reflns_theta_full 25.00
_diffrn_reflns_theta_max 32.74
_diffrn_reflns_theta_min 2.66
_diffrn_source 'fine-focus sealed X-ray tube'
_diffrn_source_type 'Rigaku (Mo) X-ray Source'
_exptl_absorpt_coefficient_mu 0.085
_exptl_absorpt_correction_T_max 1.00000
_exptl_absorpt_correction_T_min 0.75911
_exptl_absorpt_correction_type multi-scan
_exptl_absorpt_process_details
;
CrysAlisPro 1.171.39.35c (Rigaku Oxford Diffraction, 2017)
Empirical absorption correction using spherical harmonics,
 implemented in SCALE3 ABSPACK scaling algorithm.
;
_exptl_crystal_colour 'metallic light yellow'
_exptl_crystal_colour_lustre metallic
_exptl_crystal_colour_modifier light
_exptl_crystal_colour_primary yellow
_exptl_crystal_density_diffrn 1.259
_exptl_crystal_density_method 'not measured'
_exptl_crystal_description needle
_exptl_crystal_F_000 368
_exptl_crystal_size_max 0.2
_exptl_crystal_size_mid 0.2
_exptl_crystal_size_min 0.2
_refine_diff_density_max 0.269
_refine_diff_density_min -0.180
_refine_diff_density_rms 0.035
_refine_ls_extinction_method none
_refine_ls_goodness_of_fit_ref 1.024
_refine_ls_hydrogen_treatment mixed
_refine_ls_matrix_type full
_refine_ls_number_parameters 268
_refine_ls_number_reflns 5725
_refine_ls_number_restraints 36
_refine_ls_restrained_S_all 1.061
_refine_ls_R_factor_all 0.1100
_refine_ls_R_factor_gt 0.0648
_refine_ls_shift/su_max 0.000
_refine_ls_shift/su_mean 0.000
_refine_ls_structure_factor_coef Fsqd
_refine_ls_weighting_details 'calc w=1/[\s^2^(Fo^2^)+(0.0836P)^2^+0.1316P] where P=(Fo^2^+2Fc^2^)/3'
_refine_ls_weighting_scheme calc
_refine_ls_wR_factor_gt 0.1642
_refine_ls_wR_factor_ref 0.2074
_reflns_number_gt 3249
_reflns_number_total 5725
_reflns_threshold_expression >2sigma(I)
_cod_data_source_file d2ob02180c2.cif
_cod_data_source_block ld49p
_cod_depositor_comments 'Adding full bibliography for 7159046.cif.'
_cod_original_cell_volume 918.83(11)
_cod_database_code 7159046
_olex2_refinement_description
;
1. Fixed Uiso
 At 1.2 times of:
  All C(H) groups
 At 1.5 times of:
  All C(H,H,H) groups
2. Uiso/Uaniso restraints and constraints
Uanis(C3A) \\sim Ueq, Uanis(C3) \\sim Ueq, Uanis(C2A) \\sim Ueq, Uanis(C1A)
\\sim Ueq, Uanis(C2) \\sim Ueq, Uanis(C1) \\sim Ueq: with sigma of 0.003 and
sigma for terminal atoms of 0.006
3. Others
 Fixed Sof: C1(0.5) H1A(0.5) H1B(0.5) H1C(0.5) C2(0.5) H2A(0.5) H2B(0.5)
 H2C(0.5) C3(0.5) H3A(0.5) H3B(0.5) H3C(0.5) C3A(0.5) H3AA(0.5) H3AB(0.5)
 H3AC(0.5) C2A(0.5) H2AA(0.5) H2AB(0.5) H2AC(0.5) C1A(0.5) H1AA(0.5) H1AB(0.5)
 H1AC(0.5)
4.a Aromatic/amide H refined with riding coordinates:
 C009(H009), C00A(H00A), C00B(H00B), C00D(H00D), C00G(H00G), C00H(H00H),
 C00I(H00I), C00J(H00J), C00L(H00L), C00M(H00M), C00N(H00N)
4.b Idealised Me refined as rotating group:
 C1(H1A,H1B,H1C), C2(H2A,H2B,H2C), C3(H3A,H3B,H3C), C3A(H3AA,H3AB,H3AC),
 C2A(H2AA,H2AB,H2AC), C1A(H1AA,H1AB,H1AC)
;
_olex2_submission_special_instructions 'No special instructions were received'
_oxdiff_exptl_absorpt_empirical_details
;
Empirical correction (ABSPACK) includes:
- Absorption correction using spherical harmonics
- Frame scaling
;
_oxdiff_exptl_absorpt_empirical_full_max 1.309
_oxdiff_exptl_absorpt_empirical_full_min 0.800

loop_
_space_group_symop_id
_space_group_symop_operation_xyz
1 'x, y, z'
2 '-x, -y, -z'

loop_
_atom_site_label
_atom_site_type_symbol
_atom_site_fract_x
_atom_site_fract_y
_atom_site_fract_z
_atom_site_U_iso_or_equiv
_atom_site_adp_type
_atom_site_occupancy
_atom_site_symmetry_multiplicity
_atom_site_calc_flag
_atom_site_refinement_flags
_atom_site_disorder_assembly
_atom_site_disorder_group
O001 O 0.12147(15) 0.55014(17) 0.80426(18) 0.0799(5) Uani 1 1 d . . .
N002 N 0.23481(15) 0.77523(16) 0.78493(15) 0.0525(4) Uani 1 1 d . . .
C003 C 0.50295(18) 0.65795(19) 0.83451(17) 0.0510(4) Uani 1 1 d . . .
O004 O -0.1639(2) 0.9631(3) 0.9703(3) 0.1131(7) Uani 1 1 d . . .
C005 C 0.37074(18) 0.63765(18) 0.81188(17) 0.0507(4) Uani 1 1 d . . .
C006 C 0.20901(18) 0.89565(19) 0.67047(18) 0.0536(4) Uani 1 1 d . . .
N007 N -0.1310(2) 1.0318(3) 0.8629(3) 0.0872(6) Uani 1 1 d . . .
C008 C 0.2500(2) 0.4799(2) 0.7740(2) 0.0581(4) Uani 1 1 d . A .
C009 C 0.4857(2) 0.7849(2) 0.87471(19) 0.0585(4) Uani 1 1 d . . .
H009 H 0.3905 0.8580 0.8870 0.070 Uiso 1 1 calc R . .
C00A C 0.6475(2) 0.5522(2) 0.8155(2) 0.0620(5) Uani 1 1 d . . .
H00A H 0.6620 0.4676 0.7870 0.074 Uiso 1 1 calc R . .
C00B C 0.37438(19) 0.5028(2) 0.81258(19) 0.0575(4) Uani 1 1 d . . .
H00B H 0.4626 0.4157 0.8396 0.069 Uiso 1 1 calc R . .
C00C C 0.06474(19) 1.01088(19) 0.6795(2) 0.0593(5) Uani 1 1 d . . .
C00D C 0.11280(19) 0.8125(2) 0.8648(2) 0.0595(5) Uani 1 1 d . . .
H00D H 0.1018 0.7517 0.9461 0.071 Uiso 1 1 calc R . .
O00E O -0.2121(2) 1.1633(2) 0.8041(3) 0.1297(9) Uani 1 1 d . . .
C00F C 0.00886(19) 0.9551(2) 0.8045(2) 0.0629(5) Uani 1 1 d . . .
C00G C 0.6099(2) 0.8026(2) 0.8965(2) 0.0678(5) Uani 1 1 d . . .
H00G H 0.5970 0.8878 0.9232 0.081 Uiso 1 1 calc R . .
C00H C 0.7512(2) 0.6967(3) 0.8793(2) 0.0715(6) Uani 1 1 d . . .
H00H H 0.8338 0.7090 0.8951 0.086 Uiso 1 1 calc R . .
C00I C 0.7695(2) 0.5718(3) 0.8386(2) 0.0713(6) Uani 1 1 d . . .
H00I H 0.8652 0.4996 0.8264 0.086 Uiso 1 1 calc R . .
C00J C 0.3006(2) 0.9066(2) 0.5624(2) 0.0693(5) Uani 1 1 d . . .
H00J H 0.3964 0.8300 0.5590 0.083 Uiso 1 1 calc R . .
C00K C 0.2903(2) 0.3658(3) 0.6911(3) 0.0752(6) Uani 1 1 d . . .
C00L C 0.0111(3) 1.1395(2) 0.5728(3) 0.0780(7) Uani 1 1 d . . .
H00L H -0.0843 1.2172 0.5750 0.094 Uiso 1 1 calc R . .
C00M C 0.1011(3) 1.1495(3) 0.4650(3) 0.0879(8) Uani 1 1 d . . .
H00M H 0.0653 1.2345 0.3936 0.105 Uiso 1 1 calc R . .
C00N C 0.2439(3) 1.0363(3) 0.4595(2) 0.0854(7) Uani 1 1 d . . .
H00N H 0.3028 1.0476 0.3855 0.102 Uiso 1 1 calc R . .
C1 C 0.3830(7) 0.2101(6) 0.7531(7) 0.0866(16) Uani 0.50 1 d PU A 1
H1A H 0.4076 0.1490 0.6915 0.130 Uiso 0.50 1 calc PR A 1
H1B H 0.3308 0.1730 0.8267 0.130 Uiso 0.50 1 calc PR A 1
H1C H 0.4729 0.2034 0.7828 0.130 Uiso 0.50 1 calc PR A 1
C2 C 0.3749(8) 0.4345(7) 0.5623(6) 0.0951(16) Uani 0.50 1 d PU A 1
H2A H 0.3854 0.3849 0.4944 0.143 Uiso 0.50 1 calc PR A 1
H2B H 0.4718 0.4156 0.5874 0.143 Uiso 0.50 1 calc PR A 1
H2C H 0.3165 0.5429 0.5304 0.143 Uiso 0.50 1 calc PR A 1
C3 C 0.1446(6) 0.3916(8) 0.6310(8) 0.1057(18) Uani 0.50 1 d PU A 1
H3A H 0.0922 0.4978 0.5863 0.159 Uiso 0.50 1 calc PR A 1
H3B H 0.0824 0.3629 0.6998 0.159 Uiso 0.50 1 calc PR A 1
H3C H 0.1690 0.3300 0.5699 0.159 Uiso 0.50 1 calc PR A 1
C3A C 0.1923(8) 0.2731(8) 0.7530(8) 0.122(2) Uani 0.50 1 d PU A 2
H3AA H 0.0889 0.3391 0.7333 0.183 Uiso 0.50 1 calc PR A 2
H3AB H 0.2053 0.2376 0.8465 0.183 Uiso 0.50 1 calc PR A 2
H3AC H 0.2238 0.1869 0.7165 0.183 Uiso 0.50 1 calc PR A 2
C2A C 0.2666(10) 0.4327(8) 0.5575(7) 0.119(2) Uani 0.50 1 d PU A 2
H2AA H 0.3253 0.4896 0.5257 0.179 Uiso 0.50 1 calc PR A 2
H2AB H 0.1628 0.5006 0.5423 0.179 Uiso 0.50 1 calc PR A 2
H2AC H 0.2954 0.3542 0.5121 0.179 Uiso 0.50 1 calc PR A 2
C1A C 0.4503(7) 0.2356(7) 0.7203(8) 0.100(2) Uani 0.50 1 d PU A 2
H1AA H 0.4673 0.1603 0.6741 0.151 Uiso 0.50 1 calc PR A 2
H1AB H 0.4605 0.1884 0.8129 0.151 Uiso 0.50 1 calc PR A 2
H1AC H 0.5219 0.2777 0.6919 0.151 Uiso 0.50 1 calc PR A 2

loop_
_atom_site_aniso_label
_atom_site_aniso_U_11
_atom_site_aniso_U_22
_atom_site_aniso_U_33
_atom_site_aniso_U_23
_atom_site_aniso_U_13
_atom_site_aniso_U_12
O001 0.0513(7) 0.0768(10) 0.1185(13) -0.0440(9) 0.0021(7) -0.0226(7)
N002 0.0422(7) 0.0466(7) 0.0616(9) -0.0145(6) 0.0018(6) -0.0130(6)
C003 0.0452(8) 0.0506(9) 0.0522(9) -0.0096(7) 0.0008(7) -0.0186(7)
O004 0.0865(12) 0.1169(16) 0.155(2) -0.0780(15) 0.0553(13) -0.0488(11)
C005 0.0453(8) 0.0451(8) 0.0542(9) -0.0104(7) -0.0019(7) -0.0136(7)
C006 0.0491(9) 0.0454(9) 0.0615(10) -0.0140(7) -0.0071(8) -0.0139(7)
N007 0.0562(10) 0.0768(13) 0.139(2) -0.0631(14) 0.0165(12) -0.0212(10)
C008 0.0511(9) 0.0468(9) 0.0718(12) -0.0119(8) -0.0039(8) -0.0180(7)
C009 0.0537(9) 0.0532(10) 0.0649(11) -0.0141(8) -0.0016(8) -0.0198(8)
C00A 0.0513(9) 0.0582(10) 0.0735(12) -0.0204(9) 0.0054(8) -0.0200(8)
C00B 0.0484(9) 0.0456(9) 0.0691(11) -0.0098(8) -0.0064(8) -0.0131(7)
C00C 0.0481(9) 0.0459(9) 0.0831(13) -0.0245(9) -0.0134(9) -0.0110(7)
C00D 0.0523(9) 0.0603(11) 0.0721(12) -0.0285(9) 0.0130(8) -0.0262(8)
O00E 0.0693(11) 0.0859(13) 0.204(2) -0.0650(15) 0.0085(13) 0.0068(10)
C00F 0.0432(8) 0.0573(10) 0.0947(15) -0.0403(10) 0.0048(9) -0.0159(8)
C00G 0.0725(12) 0.0643(12) 0.0728(13) -0.0145(10) -0.0049(10) -0.0353(10)
C00H 0.0611(11) 0.0806(14) 0.0780(14) -0.0092(11) -0.0052(10) -0.0404(11)
C00I 0.0459(9) 0.0746(13) 0.0842(14) -0.0160(11) 0.0054(9) -0.0220(9)
C00J 0.0672(11) 0.0597(11) 0.0637(12) -0.0116(9) 0.0012(9) -0.0149(9)
C00K 0.0632(11) 0.0682(13) 0.0982(17) -0.0370(12) -0.0018(11) -0.0217(10)
C00L 0.0696(12) 0.0482(10) 0.1076(19) -0.0204(11) -0.0302(13) -0.0093(9)
C00M 0.1081(19) 0.0584(13) 0.0821(16) -0.0027(11) -0.0346(15) -0.0225(13)
C00N 0.1035(18) 0.0724(14) 0.0661(13) -0.0055(11) -0.0064(12) -0.0312(14)
C1 0.094(4) 0.054(2) 0.103(4) -0.020(2) 0.007(3) -0.026(2)
C2 0.114(4) 0.092(3) 0.076(3) -0.033(3) 0.011(3) -0.038(3)
C3 0.088(3) 0.110(4) 0.142(4) -0.075(3) -0.019(3) -0.032(3)
C3A 0.144(4) 0.119(4) 0.149(5) -0.063(4) 0.031(4) -0.088(4)
C2A 0.153(5) 0.095(4) 0.090(4) -0.022(3) -0.012(4) -0.034(4)
C1A 0.101(4) 0.076(3) 0.110(4) -0.045(3) -0.002(3) -0.013(3)

loop_
_atom_type_symbol
_atom_type_description
_atom_type_scat_dispersion_real
_atom_type_scat_dispersion_imag
_atom_type_scat_source
C C 0.0033 0.0016 'International Tables Vol C Tables 4.2.6.8 and 6.1.1.4'
H H 0.0000 0.0000 'International Tables Vol C Tables 4.2.6.8 and 6.1.1.4'
N N 0.0061 0.0033 'International Tables Vol C Tables 4.2.6.8 and 6.1.1.4'
O O 0.0106 0.0060 'International Tables Vol C Tables 4.2.6.8 and 6.1.1.4'

loop_
_geom_angle_atom_site_label_1
_geom_angle_atom_site_label_2
_geom_angle_atom_site_label_3
_geom_angle
_geom_angle_site_symmetry_1
_geom_angle_site_symmetry_3
_geom_angle_publ_flag
C006 N002 C005 124.31(15) . . ?
C00D N002 C005 126.41(16) . . ?
C00D N002 C006 109.27(15) . . ?
C009 C003 C005 120.63(15) . . ?
C00A C003 C005 121.34(16) . . ?
C00A C003 C009 118.03(16) . . ?
N002 C005 C003 115.27(14) . . ?
C00B C005 N002 120.68(15) . . ?
C00B C005 C003 124.03(15) . . ?
C00C C006 N002 107.99(17) . . ?
C00J C006 N002 129.28(16) . . ?
C00J C006 C00C 122.70(18) . . ?
O004 N007 C00F 118.5(2) . . ?
O00E N007 O004 123.7(2) . . ?
O00E N007 C00F 117.8(3) . . ?
O001 C008 C00B 122.05(17) . . ?
O001 C008 C00K 120.81(17) . . ?
C00B C008 C00K 117.12(16) . . ?
C003 C009 H009 119.8 . . ?
C00G C009 C003 120.30(17) . . ?
C00G C009 H009 119.8 . . ?
C003 C00A H00A 119.7 . . ?
C00I C00A C003 120.61(18) . . ?
C00I C00A H00A 119.7 . . ?
C005 C00B C008 125.83(16) . . ?
C005 C00B H00B 117.1 . . ?
C008 C00B H00B 117.1 . . ?
C006 C00C C00F 104.95(16) . . ?
C00L C00C C006 118.2(2) . . ?
C00L C00C C00F 136.78(19) . . ?
N002 C00D H00D 126.0 . . ?
N002 C00D C00F 108.06(18) . . ?
C00F C00D H00D 126.0 . . ?
N007 C00F C00C 127.2(2) . . ?
C00D C00F N007 123.1(2) . . ?
C00D C00F C00C 109.70(16) . . ?
C009 C00G H00G 119.5 . . ?
C00H C00G C009 121.02(19) . . ?
C00H C00G H00G 119.5 . . ?
C00G C00H H00H 120.4 . . ?
C00G C00H C00I 119.16(18) . . ?
C00I C00H H00H 120.4 . . ?
C00A C00I H00I 119.6 . . ?
C00H C00I C00A 120.87(19) . . ?
C00H C00I H00I 119.6 . . ?
C006 C00J H00J 121.4 . . ?
C006 C00J C00N 117.2(2) . . ?
C00N C00J H00J 121.4 . . ?
C008 C00K C2 102.5(2) . . ?
C008 C00K C3 108.4(2) . . ?
C008 C00K C3A 104.2(3) . . ?
C008 C00K C1A 111.9(3) . . ?
C1 C00K C008 115.8(3) . . ?
C1 C00K C2 111.3(4) . . ?
C1 C00K C3 114.7(4) . . ?
C1 C00K C3A 69.1(4) . . ?
C1 C00K C1A 31.8(3) . . ?
C3 C00K C2 102.7(4) . . ?
C3 C00K C3A 54.8(4) . . ?
C3A C00K C2 149.5(4) . . ?
C2A C00K C008 114.3(3) . . ?
C2A C00K C1 127.3(5) . . ?
C2A C00K C2 41.2(4) . . ?
C2A C00K C3 61.5(5) . . ?
C2A C00K C3A 112.7(5) . . ?
C2A C00K C1A 111.9(5) . . ?
C1A C00K C2 82.4(4) . . ?
C1A C00K C3 137.2(4) . . ?
C1A C00K C3A 100.7(4) . . ?
C00C C00L H00L 120.5 . . ?
C00M C00L C00C 119.0(2) . . ?
C00M C00L H00L 120.5 . . ?
C00L C00M H00M 119.2 . . ?
C00L C00M C00N 121.7(2) . . ?
C00N C00M H00M 119.2 . . ?
C00J C00N C00M 121.1(3) . . ?
C00J C00N H00N 119.5 . . ?
C00M C00N H00N 119.5 . . ?
C00K C1 H1A 109.5 . . ?
C00K C1 H1B 109.5 . . ?
C00K C1 H1C 109.5 . . ?
C00K C2 H2A 109.5 . . ?
C00K C2 H2B 109.5 . . ?
C00K C2 H2C 109.5 . . ?
C00K C3 H3A 109.5 . . ?
C00K C3 H3B 109.5 . . ?
C00K C3 H3C 109.5 . . ?
C00K C3A H3AA 109.5 . . ?
C00K C3A H3AB 109.5 . . ?
C00K C3A H3AC 109.5 . . ?
H3AA C3A H3AB 109.5 . . ?
H3AA C3A H3AC 109.5 . . ?
H3AB C3A H3AC 109.5 . . ?
C00K C2A H2AA 109.5 . . ?
C00K C2A H2AB 109.5 . . ?
C00K C2A H2AC 109.5 . . ?
H2AA C2A H2AB 109.5 . . ?
H2AA C2A H2AC 109.5 . . ?
H2AB C2A H2AC 109.5 . . ?
C00K C1A H1AA 109.5 . . ?
C00K C1A H1AB 109.5 . . ?
C00K C1A H1AC 109.5 . . ?
H1AA C1A H1AB 109.5 . . ?
H1AA C1A H1AC 109.5 . . ?
H1AB C1A H1AC 109.5 . . ?

loop_
_geom_bond_atom_site_label_1
_geom_bond_atom_site_label_2
_geom_bond_distance
_geom_bond_site_symmetry_2
_geom_bond_publ_flag
O001 C008 1.212(2) . ?
N002 C005 1.433(2) . ?
N002 C006 1.406(2) . ?
N002 C00D 1.361(2) . ?
C003 C005 1.483(2) . ?
C003 C009 1.395(2) . ?
C003 C00A 1.394(2) . ?
O004 N007 1.241(3) . ?
C005 C00B 1.341(2) . ?
C006 C00C 1.406(2) . ?
C006 C00J 1.381(3) . ?
N007 O00E 1.228(3) . ?
N007 C00F 1.422(3) . ?
C008 C00B 1.487(2) . ?
C008 C00K 1.528(3) . ?
C009 H009 0.9300 . ?
C009 C00G 1.387(3) . ?
C00A H00A 0.9300 . ?
C00A C00I 1.380(3) . ?
C00B H00B 0.9300 . ?
C00C C00F 1.430(3) . ?
C00C C00L 1.399(3) . ?
C00D H00D 0.9300 . ?
C00D C00F 1.370(3) . ?
C00G H00G 0.9300 . ?
C00G C00H 1.368(3) . ?
C00H H00H 0.9300 . ?
C00H C00I 1.375(3) . ?
C00I H00I 0.9300 . ?
C00J H00J 0.9300 . ?
C00J C00N 1.382(3) . ?
C00K C1 1.425(6) . ?
C00K C2 1.655(7) . ?
C00K C3 1.553(5) . ?
C00K C3A 1.598(6) . ?
C00K C2A 1.388(7) . ?
C00K C1A 1.552(6) . ?
C00L H00L 0.9300 . ?
C00L C00M 1.368(4) . ?
C00M H00M 0.9300 . ?
C00M C00N 1.382(4) . ?
C00N H00N 0.9300 . ?
C1 H1A 0.9600 . ?
C1 H1B 0.9600 . ?
C1 H1C 0.9600 . ?
C2 H2A 0.9600 . ?
C2 H2B 0.9600 . ?
C2 H2C 0.9600 . ?
C3 H3A 0.9600 . ?
C3 H3B 0.9600 . ?
C3 H3C 0.9600 . ?
C3A H3AA 0.9600 . ?
C3A H3AB 0.9600 . ?
C3A H3AC 0.9600 . ?
C2A H2AA 0.9600 . ?
C2A H2AB 0.9600 . ?
C2A H2AC 0.9600 . ?
C1A H1AA 0.9600 . ?
C1A H1AB 0.9600 . ?
C1A H1AC 0.9600 . ?

loop_
_geom_torsion_atom_site_label_1
_geom_torsion_atom_site_label_2
_geom_torsion_atom_site_label_3
_geom_torsion_atom_site_label_4
_geom_torsion
_geom_torsion_site_symmetry_1
_geom_torsion_site_symmetry_2
_geom_torsion_site_symmetry_3
_geom_torsion_site_symmetry_4
_geom_torsion_publ_flag
O001 C008 C00B C005 -40.7(3) . . . . ?
O001 C008 C00K C1 -116.7(4) . . . . ?
O001 C008 C00K C2 121.9(3) . . . . ?
O001 C008 C00K C3 13.8(4) . . . . ?
O001 C008 C00K C3A -43.3(4) . . . . ?
O001 C008 C00K C2A 80.1(5) . . . . ?
O001 C008 C00K C1A -151.3(4) . . . . ?
N002 C005 C00B C008 6.6(3) . . . . ?
N002 C006 C00C C00F 1.35(18) . . . . ?
N002 C006 C00C C00L -176.62(15) . . . . ?
N002 C006 C00J C00N 176.90(18) . . . . ?
N002 C00D C00F N007 -177.87(16) . . . . ?
N002 C00D C00F C00C 1.2(2) . . . . ?
C003 C005 C00B C008 -171.75(17) . . . . ?
C003 C009 C00G C00H -0.1(3) . . . . ?
C003 C00A C00I C00H -0.7(3) . . . . ?
O004 N007 C00F C00C 177.0(2) . . . . ?
O004 N007 C00F C00D -4.1(3) . . . . ?
C005 N002 C006 C00C -179.39(14) . . . . ?
C005 N002 C006 C00J 2.3(3) . . . . ?
C005 N002 C00D C00F 178.34(15) . . . . ?
C005 C003 C009 C00G 179.59(17) . . . . ?
C005 C003 C00A C00I -179.18(18) . . . . ?
C006 N002 C005 C003 67.5(2) . . . . ?
C006 N002 C005 C00B -110.9(2) . . . . ?
C006 N002 C00D C00F -0.3(2) . . . . ?
C006 C00C C00F N007 177.45(18) . . . . ?
C006 C00C C00F C00D -1.60(19) . . . . ?
C006 C00C C00L C00M -0.9(3) . . . . ?
C006 C00J C00N C00M -0.3(3) . . . . ?
C009 C003 C005 N002 22.7(2) . . . . ?
C009 C003 C005 C00B -158.92(19) . . . . ?
C009 C003 C00A C00I 1.3(3) . . . . ?
C009 C00G C00H C00I 0.7(3) . . . . ?
C00A C003 C005 N002 -156.83(17) . . . . ?
C00A C003 C005 C00B 21.6(3) . . . . ?
C00A C003 C009 C00G -0.9(3) . . . . ?
C00B C008 C00K C1 64.6(4) . . . . ?
C00B C008 C00K C2 -56.8(3) . . . . ?
C00B C008 C00K C3 -164.9(4) . . . . ?
C00B C008 C00K C3A 138.0(4) . . . . ?
C00B C008 C00K C2A -98.5(5) . . . . ?
C00B C008 C00K C1A 30.0(4) . . . . ?
C00C C006 C00J C00N -1.2(3) . . . . ?
C00C C00L C00M C00N -0.6(4) . . . . ?
C00D N002 C005 C003 -110.96(19) . . . . ?
C00D N002 C005 C00B 70.6(2) . . . . ?
C00D N002 C006 C00C -0.67(19) . . . . ?
C00D N002 C006 C00J -179.00(19) . . . . ?
O00E N007 C00F C00C -3.4(3) . . . . ?
O00E N007 C00F C00D 175.6(2) . . . . ?
C00F C00C C00L C00M -178.1(2) . . . . ?
C00G C00H C00I C00A -0.3(3) . . . . ?
C00J C006 C00C C00F 179.81(18) . . . . ?
C00J C006 C00C C00L 1.8(3) . . . . ?
C00K C008 C00B C005 138.0(2) . . . . ?
C00L C00C C00F N007 -5.2(3) . . . . ?
C00L C00C C00F C00D 175.8(2) . . . . ?
C00L C00M C00N C00J 1.2(4) . . . . ?
